data_2104556
loop_
_publ_author_name
'Marsh, Richard E.'

_publ_section_title
;
 Space groups <i>P</i>1 and <i>Cc</i>: how are they doing?
;
_journal_coeditor_code BK5088
_journal_issue 6
_journal_name_full 'Acta Crystallographica Section B'
_journal_page_first 782
_journal_page_last 783
_journal_paper_doi 10.1107/S0108768109046448
_journal_volume 65
_journal_year 2009
_chemical_formula_moiety 'C40 H40 Fe N2 P Pd, F6 Sb, C H2 Cl2'
_chemical_formula_sum 'C41 H42 Cl2 F6 Fe N2 P Pd Sb'
_chemical_formula_weight 1062.64
_chemical_name_systematic
;
?
;
_space_group_IT_number 4
_symmetry_cell_setting monoclinic
_symmetry_Int_Tables_number 4
_symmetry_space_group_name_Hall 'P 2yb'
_symmetry_space_group_name_H-M 'P 1 21 1'
_cell_angle_alpha 90.
_cell_angle_beta 92.1260(10)
_cell_angle_gamma 90.
_cell_formula_units_Z 2
_cell_length_a 10.281(7)
_cell_length_b 15.338(10)
_cell_length_c 13.684(9)
_cell_volume 2156(2)
_diffrn_ambient_temperature 293(2)
_diffrn_measurement_device_type 'Siemens SMART PLATFORM'
_diffrn_radiation_monochromator graphite
_diffrn_radiation_probe x-ray
_diffrn_radiation_wavelength 0.71073
_exptl_crystal_density_diffrn 1.637
_exptl_crystal_F_000 1056
_exptl_crystal_size_max 0.80
_exptl_crystal_size_mid 0.54
_exptl_crystal_size_min 0.26
_cod_data_source_file bk5088.cif
_cod_data_source_block TEJCAN
_cod_original_cell_volume 2156
_cod_original_sg_symbol_H-M P2(1)
_cod_database_code 2104556

loop_
_symmetry_equiv_pos_as_xyz
'x, y, z'
'-x, 1/2+y, -z'

loop_
_atom_site_label
_atom_site_type_symbol
_atom_site_fract_x
_atom_site_fract_y
_atom_site_fract_z
_atom_site_occupancy
Pd1 Pd 0.1966 0.8718 0.1843 1
Fe1 Fe 0.4571 0.8654 0.4835 1
P1 P 0.4116 0.8476 0.2298 1
N1 N 0.2154 1.0386 0.2982 1
N2 N 0.2158 1.0084 0.2044 1
C1 C 0.4561 0.9050 0.3414 1
C2 C 0.3750 0.9604 0.3996 1
C3 C 0.4568 0.9990 0.4755 1
C4 C 0.5846 0.9670 0.4650 1
C5 C 0.5854 0.9092 0.3845 1
C6 C 0.5385 0.7914 0.5919 1
C7 C 0.5005 0.7387 0.5168 1
C8 C 0.3740 0.7449 0.4954 1
C9 C 0.3165 0.7996 0.5575 1
C10 C 0.4205 0.8304 0.6228 1
C11 C 0.2319 0.9785 0.3822 1
C12 C 0.1658 1.0152 0.4702 1
C13 C 0.2170 1.0797 0.1458 1
C14 C 0.2204 1.1550 0.2039 1
C15 C 0.2200 1.1265 0.2978 1
C16 C 0.2090 1.0786 0.0358 1
C17 C 0.2875 1.1531 0.0026 1
C18 C 0.0680 1.0925 0.0053 1
C19 C 0.2446 0.9960 -0.0120 1
C20 C 0.5138 0.8960 0.1360 1
C21 C 0.5746 0.9748 0.1487 1
C22 C 0.6505 1.0066 0.0718 1
C23 C 0.6567 0.9586 -0.0140 1
C24 C 0.5983 0.8857 -0.0250 1
C25 C 0.5243 0.8512 0.0488 1
C26 C 0.4857 0.7397 0.2442 1
C27 C 0.4098 0.6653 0.2561 1
C28 C 0.4695 0.5836 0.2702 1
C29 C 0.6014 0.5774 0.2735 1
C30 C 0.6774 0.6502 0.2626 1
C31 C 0.6210 0.7298 0.2470 1
C32 C 0.1007 0.7456 0.1612 1
C33 C 0.0428 0.8046 0.0946 1
C34 C -0.0194 0.8682 0.1498 1
C35 C -0.0300 0.8368 0.2484 1
C36 C -0.0880 0.8716 0.3322 1
C37 C -0.0766 0.8248 0.4150 1
C38 C -0.0128 0.7476 0.4246 1
C39 C 0.0504 0.7130 0.3442 1
C40 C 0.0420 0.7578 0.2550 1
C41 C 0.1580 0.7095 -0.2280 1
Cl1 Cl 0.1806 0.6184 -0.2872 1
Cl2 Cl 0.2646 0.7418 -0.1378 1
H1 H 0.4286 1.0392 0.5263 1
H2 H 0.6598 0.9808 0.5085 1
H3 H 0.6612 0.8773 0.3621 1
H4 H 0.6254 0.7972 0.6224 1
H5 H 0.5607 0.7027 0.4802 1
H6 H 0.3286 0.7139 0.4416 1
H7 H 0.2234 0.8138 0.5596 1
H8 H 0.4118 0.8698 0.6786 1
H9 H 0.1891 0.9234 0.3644 1
H10 H 0.0752 1.0247 0.4540 1
H11 H 0.2060 1.0694 0.4889 1
H12 H 0.1742 0.9746 0.5235 1
H13 H 0.2224 1.2126 0.1826 1
H14 H 0.2224 1.1618 0.3530 1
H15 H 0.3765 1.1453 0.0242 1
H16 H 0.2546 1.2062 0.0295 1
H17 H 0.2821 1.1563 -0.0674 1
H18 H 0.0382 1.1460 0.0320 1
H19 H 0.0172 1.0448 0.0292 1
H20 H 0.0595 1.0940 -0.0647 1
H21 H 0.3345 0.9833 0.0026 1
H22 H 0.2304 1.0012 -0.0814 1
H23 H 0.1918 0.9496 0.0118 1
H24 H 0.5663 1.0066 0.2060 1
H25 H 0.6960 1.0589 0.0789 1
H26 H 0.7046 0.9802 -0.0650 1
H27 H 0.6052 0.8552 -0.0832 1
H28 H 0.4820 0.7981 0.0396 1
H29 H 0.3196 0.6698 0.2547 1
H30 H 0.4188 0.5339 0.2773 1
H31 H 0.6406 0.5234 0.2832 1
H32 H 0.7676 0.6452 0.2658 1
H33 H 0.6735 0.7784 0.2381 1
H34 H 0.1459 0.6924 0.1420 1
H35 H 0.0387 0.7992 0.0232 1
H36 H -0.0696 0.9170 0.1218 1
H37 H -0.1320 0.9246 0.3300 1
H38 H -0.1156 0.8468 0.4700 1
H39 H -0.0108 0.7180 0.4839 1
H40 H 0.0970 0.6611 0.3500 1
H41 H 0.0732 0.7058 -0.1996 1
H42 H 0.1534 0.7559 -0.2758 1
Sb1 Sb1 0.9198 0.9304 0.7334 1
F1 F 1.0866 0.9652 0.7208 1
F2 F 0.7474 0.8929 0.7480 1
F3 F 0.8756 1.0295 0.8022 1
F4 F 0.8694 0.9855 0.6160 1
F5 F 0.9642 0.8748 0.8494 1
F6 F 0.9498 0.8284 0.6626 1

loop_
_geom_angle_atom_site_label_1
_geom_angle_atom_site_label_2
_geom_angle_atom_site_label_3
_geom_angle
_geom_angle_site_symmetry_1
_geom_angle_site_symmetry_2
_geom_angle_site_symmetry_3
_geom_angle_publ_flag
F3 Sb1 F4 90.02 . . . yes
F3 Sb1 F5 89.97 . . . yes
F3 Sb1 F6 175.29 . . . yes
F4 Sb1 F5 178.20 . . . yes
F4 Sb1 F6 88.79 . . . yes
F5 Sb1 F6 91.07 . . . yes
F1 Sb1 F2 179.07 . . . yes
F1 Sb1 F3 93.30 . . . yes
F1 Sb1 F4 91.04 . . . yes
F1 Sb1 F5 90.76 . . . yes
F1 Sb1 F6 91.28 . . . yes
F2 Sb1 F3 86.97 . . . yes
F2 Sb1 F4 89.84 . . . yes
F2 Sb1 F5 88.36 . . . yes
F2 Sb1 F6 88.48 . . . yes
P1 Pd1 N2 92.31 . . . yes
P1 Pd1 C32 108.59 . . . yes
P1 Pd1 C33 137.00 . . . yes
P1 Pd1 C34 168.68 . . . yes
P1 Pd1 C35 138.16 . . . yes
P1 Pd1 C40 112.85 . . . yes
C35 Pd1 C40 32.02 . . . yes
C34 Pd1 C40 56.29 . . . yes
C32 Pd1 C33 37.05 . . . yes
C32 Pd1 C34 60.87 . . . yes
N2 Pd1 C32 158.58 . . . yes
N2 Pd1 C33 126.25 . . . yes
N2 Pd1 C34 97.91 . . . yes
N2 Pd1 C35 104.04 . . . yes
N2 Pd1 C40 132.65 . . . yes
C34 Pd1 C35 33.88 . . . yes
C33 Pd1 C34 36.53 . . . yes
C32 Pd1 C35 57.11 . . . yes
C32 Pd1 C40 34.24 . . . yes
C33 Pd1 C35 57.10 . . . yes
C33 Pd1 C40 57.01 . . . yes
C1 Fe1 C5 41.24 . . . yes
C1 Fe1 C4 68.74 . . . yes
C3 Fe1 C4 40.27 . . . yes
C3 Fe1 C5 68.61 . . . yes
C1 Fe1 C6 148.67 . . . yes
C1 Fe1 C7 119.36 . . . yes
C1 Fe1 C8 110.99 . . . yes
C1 Fe1 C9 129.55 . . . yes
C1 Fe1 C10 168.90 . . . yes
C2 Fe1 C3 41.39 . . . yes
C2 Fe1 C4 68.81 . . . yes
C2 Fe1 C5 69.62 . . . yes
C2 Fe1 C6 166.79 . . . yes
C2 Fe1 C7 153.71 . . . yes
C2 Fe1 C8 122.01 . . . yes
C2 Fe1 C9 110.29 . . . yes
C2 Fe1 C10 129.54 . . . yes
C1 Fe1 C3 69.60 . . . yes
C5 Fe1 C9 166.18 . . . yes
C5 Fe1 C10 149.13 . . . yes
C6 Fe1 C7 38.89 . . . yes
C6 Fe1 C8 66.26 . . . yes
C6 Fe1 C9 69.12 . . . yes
C6 Fe1 C10 41.34 . . . yes
C7 Fe1 C8 37.86 . . . yes
C7 Fe1 C9 64.87 . . . yes
C7 Fe1 C10 65.49 . . . yes
C8 Fe1 C9 38.29 . . . yes
C8 Fe1 C10 66.01 . . . yes
C9 Fe1 C10 41.45 . . . yes
C4 Fe1 C10 117.20 . . . yes
C5 Fe1 C6 114.30 . . . yes
C5 Fe1 C7 108.69 . . . yes
C5 Fe1 C8 129.27 . . . yes
C1 Fe1 C2 41.86 . . . yes
C3 Fe1 C6 126.79 . . . yes
C3 Fe1 C7 164.22 . . . yes
C3 Fe1 C8 155.08 . . . yes
C3 Fe1 C9 121.05 . . . yes
C3 Fe1 C10 108.32 . . . yes
C4 Fe1 C5 40.38 . . . yes
C4 Fe1 C6 105.48 . . . yes
C4 Fe1 C7 127.83 . . . yes
C4 Fe1 C8 164.57 . . . yes
C4 Fe1 C9 153.30 . . . yes
Pd1 P1 C1 111.11 . . . yes
Pd1 P1 C20 108.22 . . . yes
Pd1 P1 C26 124.49 . . . yes
C1 P1 C20 105.02 . . . yes
C1 P1 C26 104.97 . . . yes
C20 P1 C26 101.15 . . . yes
N2 N1 C11 121.02 . . . yes
N2 N1 C15 109.52 . . . yes
C11 N1 C15 128.56 . . . yes
Pd1 N2 C13 136.26 . . . yes
N1 N2 C13 106.43 . . . yes
Pd1 N2 N1 116.98 . . . yes
C2 C1 C5 106.90 . . . no
Fe1 C1 C5 69.47 . . . yes
Fe1 C1 P1 130.82 . . . yes
Fe1 C1 C2 68.46 . . . yes
P1 C1 C2 128.12 . . . yes
P1 C1 C5 124.80 . . . yes
C1 C2 C3 107.76 . . . no
Fe1 C2 C11 127.40 . . . yes
Fe1 C2 C1 69.68 . . . yes
Fe1 C2 C3 70.49 . . . yes
C1 C2 C11 126.81 . . . no
C3 C2 C11 125.38 . . . no
Fe1 C3 C2 68.13 . . . yes
Fe1 C3 C4 70.09 . . . yes
C2 C3 C4 107.70 . . . no
Fe1 C4 C3 69.64 . . . yes
Fe1 C4 C5 69.10 . . . yes
C3 C4 C5 109.20 . . . no
Fe1 C5 C1 69.28 . . . yes
Fe1 C5 C4 70.52 . . . yes
C1 C5 C4 108.43 . . . no
Fe1 C6 C7 71.25 . . . yes
Fe1 C6 C10 69.51 . . . yes
C7 C6 C10 104.48 . . . no
Fe1 C7 C6 69.85 . . . yes
Fe1 C7 C8 71.21 . . . yes
C6 C7 C8 112.21 . . . no
Fe1 C8 C7 70.92 . . . yes
Fe1 C8 C9 71.43 . . . yes
C7 C8 C9 110.81 . . . no
Fe1 C9 C10 68.14 . . . yes
Fe1 C9 C8 70.27 . . . yes
C8 C9 C10 105.16 . . . no
Fe1 C10 C9 70.41 . . . yes
Fe1 C10 C6 69.15 . . . yes
C6 C10 C9 107.23 . . . no
C2 C11 C12 114.04 . . . no
N1 C11 C2 108.71 . . . yes
N1 C11 C12 110.17 . . . yes
N2 C13 C16 125.52 . . . yes
N2 C13 C14 109.24 . . . yes
C14 C13 C16 125.16 . . . no
C13 C14 C15 105.70 . . . no
N1 C15 C14 109.09 . . . yes
C13 C16 C17 106.75 . . . no
C13 C16 C18 106.95 . . . no
C13 C16 C19 116.56 . . . no
C17 C16 C18 109.59 . . . no
C17 C16 C19 112.28 . . . no
C18 C16 C19 104.47 . . . no
P1 C20 C21 122.43 . . . yes
P1 C20 C25 117.68 . . . yes
C21 C20 C25 119.85 . . . no
C20 C21 C22 118.05 . . . no
C21 C22 C23 119.22 . . . no
C22 C23 C24 121.88 . . . no
C23 C24 C25 121.03 . . . no
C20 C25 C24 119.93 . . . no
P1 C26 C27 121.33 . . . yes
C27 C26 C31 117.91 . . . no
P1 C26 C31 120.73 . . . yes
C26 C27 C28 120.13 . . . no
C27 C28 C29 119.82 . . . no
C28 C29 C30 120.69 . . . no
C29 C30 C31 120.25 . . . no
C26 C31 C30 121.18 . . . no
C33 C32 C40 108.15 . . . no
Pd1 C32 C40 87.60 . . . yes
Pd1 C32 C33 72.61 . . . yes
Pd1 C33 C32 70.33 . . . yes
Pd1 C33 C34 73.07 . . . yes
C32 C33 C34 106.86 . . . no
Pd1 C34 C35 85.42 . . . yes
Pd1 C34 C33 70.39 . . . yes
C33 C34 C35 108.89 . . . no
Pd1 C35 C34 60.70 . . . yes
Pd1 C35 C36 127.61 . . . yes
Pd1 C35 C40 73.97 . . . yes
C34 C35 C36 132.93 . . . no
C34 C35 C40 106.69 . . . no
C36 C35 C40 120.25 . . . no
C35 C36 C37 117.10 . . . no
C36 C37 C38 125.07 . . . no
C37 C38 C39 119.36 . . . no
C38 C39 C40 118.85 . . . no
Pd1 C40 C32 58.16 . . . yes
Pd1 C40 C35 74.01 . . . yes
Pd1 C40 C39 129.90 . . . yes
C32 C40 C35 106.65 . . . no
C32 C40 C39 133.92 . . . no
C35 C40 C39 119.27 . . . no
Fe1 C3 H1 126.00 . . . no
C2 C3 H1 126.00 . . . no
C4 C3 H1 126.00 . . . no
C3 C4 H2 125.00 . . . no
Fe1 C4 H2 125.00 . . . no
C5 C4 H2 125.00 . . . no
C1 C5 H3 126.00 . . . no
Fe1 C5 H3 126.00 . . . no
C4 C5 H3 126.00 . . . no
C10 C6 H4 127.00 . . . no
Fe1 C6 H4 128.00 . . . no
C7 C6 H4 128.00 . . . no
C6 C7 H5 124.00 . . . no
Fe1 C7 H5 124.00 . . . no
C8 C7 H5 124.00 . . . no
Fe1 C8 H6 125.00 . . . no
C7 C8 H6 125.00 . . . no
C9 C8 H6 125.00 . . . no
Fe1 C9 H7 127.00 . . . no
C8 C9 H7 127.00 . . . no
C10 C9 H7 127.00 . . . no
Fe1 C10 H8 126.00 . . . no
C6 C10 H8 126.00 . . . no
C9 C10 H8 127.00 . . . no
N1 C11 H9 108.00 . . . no
C2 C11 H9 108.00 . . . no
C12 C11 H9 108.00 . . . no
C11 C12 H10 109.00 . . . no
C11 C12 H11 109.00 . . . no
H10 C12 H11 110.00 . . . no
H10 C12 H12 109.00 . . . no
C11 C12 H12 109.00 . . . no
H11 C12 H12 109.00 . . . no
C15 C14 H13 127.00 . . . no
C13 C14 H13 127.00 . . . no
N1 C15 H14 125.00 . . . no
C14 C15 H14 126.00 . . . no
H16 C17 H17 109.00 . . . no
C16 C17 H16 109.00 . . . no
C16 C17 H15 110.00 . . . no
H15 C17 H17 109.00 . . . no
C16 C17 H17 110.00 . . . no
H15 C17 H16 109.00 . . . no
C16 C18 H20 109.00 . . . no
C16 C18 H19 109.00 . . . no
C16 C18 H18 110.00 . . . no
H18 C18 H19 110.00 . . . no
H18 C18 H20 110.00 . . . no
H19 C18 H20 109.00 . . . no
C16 C19 H21 110.00 . . . no
C16 C19 H22 110.00 . . . no
C16 C19 H23 109.00 . . . no
H21 C19 H22 109.00 . . . no
H21 C19 H23 109.00 . . . no
H22 C19 H23 109.00 . . . no
C20 C21 H24 121.00 . . . no
C22 C21 H24 121.00 . . . no
C21 C22 H25 120.00 . . . no
C23 C22 H25 120.00 . . . no
C22 C23 H26 119.00 . . . no
C24 C23 H26 119.00 . . . no
C23 C24 H27 119.00 . . . no
C25 C24 H27 119.00 . . . no
C20 C25 H28 120.00 . . . no
C24 C25 H28 120.00 . . . no
C28 C27 H29 120.00 . . . no
C26 C27 H29 120.00 . . . no
C27 C28 H30 120.00 . . . no
C29 C28 H30 120.00 . . . no
C30 C29 H31 120.00 . . . no
C28 C29 H31 120.00 . . . no
C29 C30 H32 120.00 . . . no
C31 C30 H32 120.00 . . . no
C30 C31 H33 119.00 . . . no
C26 C31 H33 119.00 . . . no
C33 C32 H34 124.00 . . . no
Pd1 C32 H34 124.00 . . . no
C40 C32 H34 124.00 . . . no
Pd1 C33 H35 126.00 . . . no
C32 C33 H35 127.00 . . . no
C34 C33 H35 126.00 . . . no
Pd1 C34 H36 124.00 . . . no
C33 C34 H36 124.00 . . . no
C35 C34 H36 124.00 . . . no
C35 C36 H37 121.00 . . . no
C37 C36 H37 121.00 . . . no
C36 C37 H38 118.00 . . . no
C38 C37 H38 117.00 . . . no
C37 C38 H39 120.00 . . . no
C39 C38 H39 120.00 . . . no
C38 C39 H40 121.00 . . . no
C40 C39 H40 121.00 . . . no
Cl1 C41 Cl2 120.71 . . . yes
Cl1 C41 H41 107.00 . . . no
Cl1 C41 H42 107.00 . . . no
Cl2 C41 H41 107.00 . . . no
Cl2 C41 H42 107.00 . . . no
H41 C41 H42 107.00 . . . no

loop_
_geom_bond_atom_site_label_1
_geom_bond_atom_site_label_2
_geom_bond_distance
_geom_bond_site_symmetry_1
_geom_bond_site_symmetry_2
_geom_bond_publ_flag
Sb1 F6 1.8718 . . yes
Sb1 F2 1.8811 . . yes
Sb1 F3 1.8534 . . yes
Sb1 F1 1.8103 . . yes
Sb1 F5 1.8443 . . yes
Sb1 F4 1.8713 . . yes
Pd1 C32 2.1899 . . yes
Pd1 N2 2.1214 . . yes
Pd1 P1 2.3042 . . yes
Pd1 C35 2.5762 . . yes
Pd1 C33 2.2193 . . yes
Pd1 C34 2.2538 . . yes
Pd1 C40 2.5756 . . yes
Fe1 C3 2.0521 . . yes
Fe1 C1 2.0368 . . yes
Fe1 C2 2.0204 . . yes
Fe1 C10 2.0289 . . yes
Fe1 C9 2.0596 . . yes
Fe1 C6 2.0241 . . yes
Fe1 C4 2.0580 . . yes
Fe1 C5 2.0394 . . yes
Fe1 C7 2.0416 . . yes
Fe1 C8 2.0452 . . yes
Cl1 C41 1.6360 . . yes
Cl2 C41 1.6940 . . yes
P1 C20 1.8446 . . yes
P1 C26 1.8295 . . yes
P1 C1 1.8069 . . yes
N1 C11 1.4783 . . yes
N1 C15 1.3491 . . yes
N1 N2 1.3647 . . yes
N2 C13 1.3564 . . yes
C1 C2 1.4494 . . no
C1 C5 1.4356 . . no
C2 C3 1.4393 . . no
C2 C11 1.5074 . . no
C3 C4 1.4149 . . no
C4 C5 1.4143 . . no
C6 C7 1.3536 . . no
C6 C10 1.4305 . . no
C7 C8 1.3259 . . no
C8 C9 1.3464 . . no
C9 C10 1.4471 . . no
C11 C12 1.5131 . . no
C13 C14 1.4018 . . no
C13 C16 1.5045 . . no
C14 C15 1.3574 . . no
C16 C17 1.4801 . . no
C16 C18 1.5087 . . no
C16 C19 1.4781 . . no
C20 C21 1.3688 . . no
C20 C25 1.3846 . . no
C21 C22 1.4195 . . no
C22 C23 1.3893 . . no
C23 C24 1.2754 . . no
C24 C25 1.3913 . . no
C26 C27 1.3954 . . no
C26 C31 1.3984 . . no
C27 C28 1.4055 . . no
C28 C29 1.3585 . . no
C29 C30 1.3741 . . no
C30 C31 1.3650 . . no
C32 C33 1.4013 . . no
C32 C40 1.4506 . . no
C33 C34 1.4025 . . no
C34 C35 1.4406 . . no
C35 C36 1.4164 . . no
C35 C40 1.4210 . . no
C36 C37 1.3427 . . no
C37 C38 1.3576 . . no
C38 C39 1.4026 . . no
C39 C40 1.4006 . . no
C3 H1 0.9800 . . no
C4 H2 0.9800 . . no
C5 H3 0.9800 . . no
C6 H4 0.9800 . . no
C7 H5 0.9800 . . no
C8 H6 0.9800 . . no
C9 H7 0.9800 . . no
C10 H8 0.9800 . . no
C11 H9 0.9800 . . no
C12 H12 0.9600 . . no
C12 H10 0.9600 . . no
C12 H11 0.9600 . . no
C14 H13 0.9300 . . no
C15 H14 0.9300 . . no
C17 H17 0.9600 . . no
C17 H15 0.9600 . . no
C17 H16 0.9600 . . no
C18 H19 0.9600 . . no
C18 H20 0.9600 . . no
C18 H18 0.9500 . . no
C19 H21 0.9600 . . no
C19 H22 0.9600 . . no
C19 H23 0.9600 . . no
C21 H24 0.9300 . . no
C22 H25 0.9300 . . no
C23 H26 0.9300 . . no
C24 H27 0.9300 . . no
C25 H28 0.9300 . . no
C27 H29 0.9300 . . no
C28 H30 0.9300 . . no
C29 H31 0.9300 . . no
C30 H32 0.9300 . . no
C31 H33 0.9300 . . no
C32 H34 0.9800 . . no
C33 H35 0.9800 . . no
C34 H36 0.9800 . . no
C36 H37 0.9300 . . no
C37 H38 0.9300 . . no
C38 H39 0.9300 . . no
C39 H40 0.9300 . . no
C41 H41 0.9700 . . no
C41 H42 0.9700 . . no
